data_2107485
loop_
_publ_author_name
'Pogoda, Dorota'
'Janczak, Jan'
'Videnova-Adrabinska, Veneta'

_publ_section_title
;
 New polymorphs of an old drug: conformational and synthon polymorphism of
 5-nitrofurazone
;
_journal_issue 2
_journal_name_full 'Acta Crystallographica Section B'
_journal_page_first 263
_journal_page_last 273
_journal_paper_doi 10.1107/S2052520615024956
_journal_volume 72
_journal_year 2016
_chemical_formula_moiety 'C6 H6 N4 O4'
_chemical_formula_sum 'C6 H6 N4 O4'
_chemical_formula_weight 198.15
_space_group_crystal_system monoclinic
_space_group_IT_number 14
_space_group_name_Hall '-P 2ybc'
_space_group_name_H-M_alt 'P 1 21/c 1'
_symmetry_space_group_name_Hall '-P 2ybc'
_symmetry_space_group_name_H-M 'P 1 21/c 1'
_atom_sites_solution_hydrogens mixed
_audit_creation_method SHELXL-2014/7
_cell_angle_alpha 90
_cell_angle_beta 102.260(4)
_cell_angle_gamma 90
_cell_formula_units_Z 4
_cell_length_a 13.5703(6)
_cell_length_b 7.8254(3)
_cell_length_c 7.9677(4)
_cell_measurement_reflns_used 1345
_cell_measurement_temperature 295(2)
_cell_measurement_theta_max 29.40
_cell_measurement_theta_min 3.02
_cell_volume 826.82(6)
_computing_cell_refinement
;
Oxford Diffraction (2010). CrysAlis Red,
Version 1.171.33.42
;
_computing_data_collection
;
Oxford Diffraction (2010). CrysAlis CCD,
Version 1.171.33.42
;
_computing_data_reduction
;
Oxford Diffraction (2010). CrysAlis Red,
Version 1.171.33.42
;
_computing_molecular_graphics
;
Brandenburg & Putz (2006). Diamond 3.0. Crystal and Molecular
Structure Visualisation, University of Bonn, Germany
;
_computing_publication_material 'SHELXL-2014/7 (Sheldrick, 2015)'
_computing_structure_refinement 'SHELXL-2014/7 (Sheldrick, 2015)'
_computing_structure_solution 'SHELXS-97 (Sheldrick, 1990)'
_diffrn_ambient_temperature 295(2)
_diffrn_detector_area_resol_mean '1024x1024 with blocks 2x2'
_diffrn_measured_fraction_theta_full 0.990
_diffrn_measured_fraction_theta_max 0.930
_diffrn_measurement_device_type 'KUMA KM-4 with CCD detector'
_diffrn_measurement_method \w-scan
_diffrn_radiation_monochromator graphite
_diffrn_radiation_type MoK\a
_diffrn_radiation_wavelength 0.71073
_diffrn_reflns_av_R_equivalents 0.0148
_diffrn_reflns_limit_h_max 17
_diffrn_reflns_limit_h_min -18
_diffrn_reflns_limit_k_max 10
_diffrn_reflns_limit_k_min -10
_diffrn_reflns_limit_l_max 10
_diffrn_reflns_limit_l_min -10
_diffrn_reflns_number 11142
_diffrn_reflns_theta_full 28.500
_diffrn_reflns_theta_max 29.396
_diffrn_reflns_theta_min 3.023
_exptl_absorpt_coefficient_mu 0.136
_exptl_absorpt_correction_T_max 0.9758
_exptl_absorpt_correction_T_min 0.9607
_exptl_absorpt_correction_type numerical
_exptl_absorpt_process_details
;
Oxford Diffraction (2010). CrysAlis Red,
Version 1.171.33.42
;
_exptl_crystal_colour orange
_exptl_crystal_density_diffrn 1.592
_exptl_crystal_density_meas 1.59
_exptl_crystal_density_method floatation
_exptl_crystal_description parallelepiped
_exptl_crystal_F_000 408
_exptl_crystal_size_max 0.310
_exptl_crystal_size_mid 0.270
_exptl_crystal_size_min 0.220
_refine_diff_density_max 0.127
_refine_diff_density_min -0.174
_refine_ls_extinction_method none
_refine_ls_goodness_of_fit_ref 1.001
_refine_ls_hydrogen_treatment mixed
_refine_ls_matrix_type full
_refine_ls_number_parameters 136
_refine_ls_number_reflns 2127
_refine_ls_number_restraints 0
_refine_ls_restrained_S_all 1.001
_refine_ls_R_factor_all 0.0413
_refine_ls_R_factor_gt 0.0293
_refine_ls_shift/su_max 0.001
_refine_ls_shift/su_mean 0.000
_refine_ls_structure_factor_coef Fsqd
_refine_ls_weighting_details 'w=1/[\s^2^(Fo^2^)+(0.0523P)^2^+0.0108P] where P=(Fo^2^+2Fc^2^)/3'
_refine_ls_weighting_scheme calc
_refine_ls_wR_factor_gt 0.0771
_refine_ls_wR_factor_ref 0.0814
_reflns_number_gt 1614
_reflns_number_total 2127
_reflns_threshold_expression 'I > 2\s(I)'
_cod_data_source_file xk5025sup1.cif
_cod_data_source_block 1061
_cod_database_code 2107485
_shelx_space_group_comment
;
The symmetry employed for this shelxl refinement is uniquely defined
by the following loop, which should always be used as a source of
symmetry information in preference to the above space-group names.
They are only intended as comments.
;
_shelx_estimated_absorpt_t_min 0.959
_shelx_estimated_absorpt_t_max 0.971

loop_
_space_group_symop_operation_xyz
'x, y, z'
'-x, y+1/2, -z+1/2'
'-x, -y, -z'
'x, -y-1/2, z-1/2'

loop_
_atom_site_type_symbol
_atom_site_label
_atom_site_fract_x
_atom_site_fract_y
_atom_site_fract_z
_atom_site_U_iso_or_equiv
_atom_site_adp_type
_atom_site_calc_flag
_atom_site_occupancy
O O1 0.23439(4) 0.16292(7) 0.51987(7) 0.03382(16) Uani d 1
C C1 0.15329(6) 0.13258(11) 0.58773(11) 0.0340(2) Uani d 1
C C2 0.10884(7) 0.27700(12) 0.62574(12) 0.0413(2) Uani d 1
H H2 0.0519 0.2863 0.6727 0.050 Uiso calc 1
C C3 0.16699(7) 0.41115(12) 0.57904(12) 0.0405(2) Uani d 1
H H3 0.1561 0.5276 0.5899 0.049 Uiso calc 1
C C4 0.24227(6) 0.33758(11) 0.51490(10) 0.03248(19) Uani d 1
N N1 0.12908(6) -0.04135(10) 0.60652(10) 0.0428(2) Uani d 1
O O2 0.05919(6) -0.07059(11) 0.67792(10) 0.0605(2) Uani d 1
O O3 0.17783(7) -0.15180(9) 0.55223(12) 0.0687(3) Uani d 1
C C5 0.32308(6) 0.39903(10) 0.44028(11) 0.0338(2) Uani d 1
H H5 0.3657 0.3223 0.4018 0.041 Uiso calc 1
N N2 0.33598(5) 0.56055(9) 0.42712(9) 0.03357(18) Uani d 1
N N3 0.41281(6) 0.60742(9) 0.35253(9) 0.03636(19) Uani d 1
H H3N 0.4528(8) 0.5333(14) 0.3129(13) 0.044 Uiso d 1
C C6 0.43657(7) 0.77623(11) 0.34068(11) 0.0361(2) Uani d 1
O O4 0.51014(6) 0.81353(9) 0.28090(10) 0.0538(2) Uani d 1
N N4 0.37769(7) 0.88891(11) 0.39663(13) 0.0512(2) Uani d 1
H H41 0.3235(10) 0.8565(15) 0.4398(15) 0.061 Uiso d 1
H H42 0.3926(9) 0.9933(17) 0.3896(15) 0.061 Uiso d 1

loop_
_atom_site_aniso_label
_atom_site_aniso_U_11
_atom_site_aniso_U_22
_atom_site_aniso_U_33
_atom_site_aniso_U_12
_atom_site_aniso_U_13
_atom_site_aniso_U_23
O1 0.0349(3) 0.0241(3) 0.0465(3) -0.0035(2) 0.0178(3) 0.0008(2)
C1 0.0336(4) 0.0312(4) 0.0402(4) -0.0067(3) 0.0145(4) 0.0015(3)
C2 0.0396(5) 0.0407(5) 0.0493(5) -0.0024(4) 0.0224(4) -0.0020(4)
C3 0.0452(5) 0.0290(4) 0.0518(5) -0.0019(4) 0.0206(4) -0.0026(4)
C4 0.0365(4) 0.0244(4) 0.0379(4) -0.0041(3) 0.0110(3) 0.0006(3)
N1 0.0426(4) 0.0357(4) 0.0527(5) -0.0115(3) 0.0160(4) 0.0039(3)
O2 0.0564(5) 0.0596(5) 0.0735(5) -0.0212(4) 0.0314(4) 0.0094(4)
O3 0.0774(6) 0.0284(4) 0.1119(7) -0.0068(3) 0.0466(5) -0.0026(4)
C5 0.0361(4) 0.0262(4) 0.0429(5) -0.0022(3) 0.0165(4) 0.0003(3)
N2 0.0354(4) 0.0277(3) 0.0418(4) -0.0034(3) 0.0176(3) 0.0006(3)
N3 0.0420(4) 0.0228(3) 0.0524(4) -0.0014(3) 0.0284(4) -0.0009(3)
C6 0.0378(5) 0.0258(4) 0.0470(5) -0.0018(3) 0.0145(4) 0.0058(3)
O4 0.0472(4) 0.0351(4) 0.0885(5) -0.0040(3) 0.0356(4) 0.0141(3)
N4 0.0582(6) 0.0235(4) 0.0803(6) 0.0016(4) 0.0335(5) -0.0002(4)

loop_
_atom_type_symbol
_atom_type_description
_atom_type_scat_dispersion_real
_atom_type_scat_dispersion_imag
_atom_type_scat_source
C C 0.0033 0.0016 'International Tables Vol C Tables 4.2.6.8 and 6.1.1.4'
H H 0.0000 0.0000 'International Tables Vol C Tables 4.2.6.8 and 6.1.1.4'
N N 0.0061 0.0033 'International Tables Vol C Tables 4.2.6.8 and 6.1.1.4'
O O 0.0106 0.0060 'International Tables Vol C Tables 4.2.6.8 and 6.1.1.4'

loop_
_geom_angle_atom_site_label_1
_geom_angle_atom_site_label_2
_geom_angle_atom_site_label_3
_geom_angle
C1 O1 C4 105.22(6)
C2 C1 O1 112.71(7)
C2 C1 N1 131.20(8)
O1 C1 N1 116.10(8)
C1 C2 C3 105.26(8)
C1 C2 H2 127.4
C3 C2 H2 127.4
C4 C3 C2 106.89(8)
C4 C3 H3 126.6
C2 C3 H3 126.6
C3 C4 O1 109.92(7)
C3 C4 C5 135.44(9)
O1 C4 C5 114.60(7)
O3 N1 O2 124.21(8)
O3 N1 C1 119.17(8)
O2 N1 C1 116.62(9)
N2 C5 C4 119.52(8)
N2 C5 H5 120.2
C4 C5 H5 120.2
C5 N2 N3 115.67(7)
N2 N3 C6 120.41(7)
N2 N3 H3N 124.0(7)
C6 N3 H3N 115.6(7)
O4 C6 N4 124.62(8)
O4 C6 N3 118.62(8)
N4 C6 N3 116.76(8)
C6 N4 H41 122.2(8)
C6 N4 H42 116.7(9)
H41 N4 H42 121.2(12)

loop_
_geom_bond_atom_site_label_1
_geom_bond_atom_site_label_2
_geom_bond_distance
O1 C1 1.3464(10)
O1 C4 1.3722(10)
C1 C2 1.3455(13)
C1 N1 1.4155(11)
C2 C3 1.4099(13)
C2 H2 0.9300
C3 C4 1.3631(13)
C3 H3 0.9300
C4 C5 1.4367(12)
N1 O3 1.2221(11)
N1 O2 1.2266(11)
C5 N2 1.2834(11)
C5 H5 0.9300
N2 N3 1.3557(10)
N3 C6 1.3678(11)
N3 H3N 0.896(12)
C6 O4 1.2291(11)
C6 N4 1.3289(12)
N4 H41 0.911(13)
N4 H42 0.846(13)

loop_
_geom_hbond_atom_site_label_D
_geom_hbond_atom_site_label_H
_geom_hbond_atom_site_label_A
_geom_hbond_site_symmetry_A
_geom_hbond_distance_DH
_geom_hbond_distance_HA
_geom_hbond_distance_DA
_geom_hbond_angle_DHA
N3 H3N O4 2_645 0.896(12) 1.982(12) 2.8258(10) 156.3(10)
N4 H41 O3 1_565 0.911(13) 2.338(13) 3.2283(13) 165.4(11)

_cod_database_fobs_code 2107485
